data_4025197
loop_
_publ_author_name
'Raffaella Mancuso'
'Saurabh Mehta'
'Bartolo Gabriele'
'Giuseppe Salerno'
'William S. Jenks'
'Richard C. Larock'

_publ_contact_author_address 'Department of Chemistry, Iowa State University, Ames, Iowa 50011 USA'
_publ_contact_author_name 'Richard C. Larock'
_publ_section_title
;
 A Simple and Mild Synthesis of 1H-Isochromenes and
 (Z)-1-Alkylidene-1,3-dihydroisobenzofurans by the Iodocyclization of
 2-(1-Alkynyl)benzylic Alcohols
;
_journal_name_full 'Journal of Organic Chemistry'
_journal_page_first 897
_journal_page_last 901
_journal_paper_doi 10.1021/jo902333y
_journal_volume 75
_journal_year 2010
_chemical_formula_sum 'C16 H13 I O2'
_chemical_formula_weight 364.16
_chemical_name_systematic
;
 ?
;
_space_group_IT_number 29
_symmetry_cell_setting orthorhombic
_symmetry_space_group_name_Hall 'P 2c -2ac'
_symmetry_space_group_name_H-M 'P c a 21'
_atom_sites_solution_hydrogens geom
_atom_sites_solution_primary direct
_atom_sites_solution_secondary difmap
_audit_creation_method SHELXL-97
_cell_angle_alpha 90.00
_cell_angle_beta 90.00
_cell_angle_gamma 90.00
_cell_formula_units_Z 4
_cell_length_a 11.537(7)
_cell_length_b 14.916(7)
_cell_length_c 7.794(4)
_cell_measurement_reflns_used 878
_cell_measurement_temperature 173(2)
_cell_measurement_theta_max 28.15
_cell_measurement_theta_min 3.44
_cell_volume 1341.2(12)
_computing_cell_refinement 'Bruker SMART'
_computing_data_collection 'Bruker SMART'
_computing_data_reduction 'Bruker SAINT'
_computing_molecular_graphics 'Bruker SHELXTL'
_computing_publication_material 'Bruker SHELXTL'
_computing_structure_refinement 'SHELXL-97 (Sheldrick, 1997)'
_computing_structure_solution 'SHELXS-97 (Sheldrick, 1990)'
_diffrn_ambient_temperature 173(2)
_diffrn_measured_fraction_theta_full 1.000
_diffrn_measured_fraction_theta_max 0.957
_diffrn_measurement_device_type 'CCD area detector'
_diffrn_measurement_method 'phi and omega scans'
_diffrn_radiation_monochromator graphite
_diffrn_radiation_source 'fine-focus sealed tube'
_diffrn_radiation_type MoK\a
_diffrn_radiation_wavelength 0.71073
_diffrn_reflns_av_R_equivalents 0.0631
_diffrn_reflns_av_sigmaI/netI 0.0584
_diffrn_reflns_limit_h_max 15
_diffrn_reflns_limit_h_min -15
_diffrn_reflns_limit_k_max 19
_diffrn_reflns_limit_k_min -19
_diffrn_reflns_limit_l_max 10
_diffrn_reflns_limit_l_min -10
_diffrn_reflns_number 11635
_diffrn_reflns_theta_full 25.00
_diffrn_reflns_theta_max 28.87
_diffrn_reflns_theta_min 1.37
_exptl_absorpt_coefficient_mu 2.382
_exptl_absorpt_correction_T_max 0.5987
_exptl_absorpt_correction_T_min 0.4894
_exptl_absorpt_correction_type multi-scan
_exptl_absorpt_process_details 'BRUKER SADABS'
_exptl_crystal_colour colorless
_exptl_crystal_density_diffrn 1.803
_exptl_crystal_density_method 'not measured'
_exptl_crystal_description prism
_exptl_crystal_F_000 712
_exptl_crystal_size_max 0.35
_exptl_crystal_size_mid 0.35
_exptl_crystal_size_min 0.24
_refine_diff_density_max 0.741
_refine_diff_density_min -1.366
_refine_diff_density_rms 0.128
_refine_ls_abs_structure_details 'Flack H D (1983), Acta Cryst. A39, 876-881'
_refine_ls_abs_structure_Flack 0.01(4)
_refine_ls_extinction_method none
_refine_ls_goodness_of_fit_ref 0.910
_refine_ls_hydrogen_treatment constr
_refine_ls_matrix_type full
_refine_ls_number_parameters 173
_refine_ls_number_reflns 3282
_refine_ls_number_restraints 1
_refine_ls_restrained_S_all 0.909
_refine_ls_R_factor_all 0.0583
_refine_ls_R_factor_gt 0.0408
_refine_ls_shift/su_max 0.000
_refine_ls_shift/su_mean 0.000
_refine_ls_structure_factor_coef Fsqd
_refine_ls_weighting_details 'calc w=1/[\s^2^(Fo^2^)+(0.0658P)^2^+3.0954P] where P=(Fo^2^+2Fc^2^)/3'
_refine_ls_weighting_scheme calc
_refine_ls_wR_factor_gt 0.0974
_refine_ls_wR_factor_ref 0.1137
_reflns_number_gt 2620
_reflns_number_total 3282
_reflns_threshold_expression >2sigma(I)
_cod_data_source_file jo902333y_si_002.cif
_cod_data_source_block lar29
_cod_depositor_comments
;
The following automatic conversions were performed:

'_symmetry_cell_setting' value 'Orthorhombic' changed to
'orthorhombic' according to the built-in table from CIF Core
dictionary named 'cif_core.dic' version 2.4.1 from 2010-06-29.

Automatic conversion script
Id: cif_fix_values 1646 2011-03-28 12:23:43Z adriana 
;
_cod_original_cell_volume 1341.2(13)
_cod_database_code 4025197

loop_
_symmetry_equiv_pos_as_xyz
'x, y, z'
'-x, -y, z+1/2'
'x+1/2, -y, z'
'-x+1/2, y, z+1/2'

loop_
_atom_site_label
_atom_site_type_symbol
_atom_site_fract_x
_atom_site_fract_y
_atom_site_fract_z
_atom_site_U_iso_or_equiv
_atom_site_adp_type
_atom_site_occupancy
_atom_site_symmetry_multiplicity
_atom_site_calc_flag
_atom_site_refinement_flags
_atom_site_disorder_assembly
_atom_site_disorder_group
I1 I 0.36210(3) 0.24201(2) 0.85357(15) 0.02872(13) Uani 1 1 d . . .
C1 C 0.7437(5) 0.3331(4) 0.9489(9) 0.0258(13) Uani 1 1 d . . .
H1A H 0.8257 0.3524 0.9512 0.031 Uiso 1 1 calc R . .
H1B H 0.7163 0.3280 1.0689 0.031 Uiso 1 1 calc R . .
C2 C 0.6724(4) 0.4016(3) 0.8559(13) 0.0223(10) Uani 1 1 d . . .
C3 C 0.7072(5) 0.4884(4) 0.8284(10) 0.0280(16) Uani 1 1 d . . .
H3 H 0.7808 0.5080 0.8682 0.034 Uiso 1 1 calc R . .
C4 C 0.6350(5) 0.5475(4) 0.7428(9) 0.0303(14) Uani 1 1 d . . .
H4 H 0.6588 0.6077 0.7239 0.036 Uiso 1 1 calc R . .
C5 C 0.5285(6) 0.5185(4) 0.6850(9) 0.0305(14) Uani 1 1 d . . .
H5 H 0.4788 0.5589 0.6260 0.037 Uiso 1 1 calc R . .
C6 C 0.4938(5) 0.4317(4) 0.7121(8) 0.0247(12) Uani 1 1 d . . .
H6 H 0.4202 0.4128 0.6712 0.030 Uiso 1 1 calc R . .
C7 C 0.5640(5) 0.3709(4) 0.7981(7) 0.0203(12) Uani 1 1 d . . .
C8 C 0.5371(5) 0.2771(4) 0.8325(13) 0.0240(17) Uani 1 1 d . . .
C9 C 0.6233(4) 0.2162(3) 0.8508(17) 0.0197(9) Uani 1 1 d . . .
C10 C 0.6196(4) 0.1177(3) 0.8567(16) 0.0220(9) Uani 1 1 d . . .
C11 C 0.5414(5) 0.0675(4) 0.7652(8) 0.0228(12) Uani 1 1 d . . .
H11 H 0.4880 0.0974 0.6923 0.027 Uiso 1 1 calc R . .
C12 C 0.5374(5) -0.0248(4) 0.7752(8) 0.0243(12) Uani 1 1 d . . .
H12 H 0.4819 -0.0573 0.7101 0.029 Uiso 1 1 calc R . .
C13 C 0.6143(4) -0.0694(3) 0.8799(9) 0.0185(14) Uani 1 1 d . . .
C14 C 0.5192(5) -0.2099(4) 0.8421(17) 0.0340(15) Uani 1 1 d . . .
H14A H 0.4480 -0.1856 0.8924 0.051 Uiso 1 1 calc R . .
H14B H 0.5279 -0.2729 0.8754 0.051 Uiso 1 1 calc R . .
H14C H 0.5151 -0.2055 0.7168 0.051 Uiso 1 1 calc R . .
C15 C 0.6969(5) -0.0212(4) 0.9693(8) 0.0244(13) Uani 1 1 d . . .
H15 H 0.7522 -0.0518 1.0381 0.029 Uiso 1 1 calc R . .
C16 C 0.6995(5) 0.0710(4) 0.9591(7) 0.0211(12) Uani 1 1 d . . .
H16 H 0.7561 0.1034 1.0223 0.025 Uiso 1 1 calc R . .
O1 O 0.7351(3) 0.24694(19) 0.8660(13) 0.0229(10) Uani 1 1 d . . .
O2 O 0.6160(3) -0.1601(3) 0.9025(5) 0.0286(11) Uani 1 1 d . . .

loop_
_atom_site_aniso_label
_atom_site_aniso_U_11
_atom_site_aniso_U_22
_atom_site_aniso_U_33
_atom_site_aniso_U_23
_atom_site_aniso_U_13
_atom_site_aniso_U_12
I1 0.01325(17) 0.03291(19) 0.0400(2) -0.0051(4) 0.0000(4) -0.00131(11)
C1 0.020(3) 0.027(3) 0.030(3) -0.001(2) -0.002(3) -0.003(2)
C2 0.017(2) 0.030(2) 0.020(2) -0.008(5) 0.000(5) -0.0013(17)
C3 0.022(3) 0.034(3) 0.028(4) 0.005(3) 0.006(3) -0.004(2)
C4 0.030(4) 0.032(3) 0.029(4) 0.006(3) 0.003(3) -0.001(3)
C5 0.032(4) 0.031(3) 0.029(3) 0.006(3) 0.002(3) 0.007(3)
C6 0.016(3) 0.034(3) 0.025(3) 0.002(2) -0.003(2) 0.004(2)
C7 0.016(3) 0.029(3) 0.016(3) -0.0052(19) 0.000(2) 0.002(2)
C8 0.016(2) 0.025(2) 0.031(5) -0.004(3) 0.004(3) -0.0022(18)
C9 0.013(2) 0.032(2) 0.015(2) 0.000(5) -0.001(4) -0.0002(17)
C10 0.014(2) 0.032(2) 0.020(2) 0.002(6) 0.002(4) 0.0027(17)
C11 0.017(3) 0.028(3) 0.024(3) -0.001(2) -0.005(2) 0.002(2)
C12 0.020(3) 0.031(3) 0.022(3) -0.002(2) -0.004(2) 0.001(2)
C13 0.016(2) 0.027(2) 0.013(4) 0.002(2) 0.004(2) 0.0002(17)
C14 0.028(3) 0.029(2) 0.044(4) -0.002(5) 0.003(5) -0.005(2)
C15 0.010(3) 0.041(3) 0.022(3) 0.008(3) -0.002(2) 0.001(2)
C16 0.014(3) 0.030(3) 0.019(3) 0.003(2) -0.002(2) 0.002(2)
O1 0.0154(16) 0.0272(16) 0.026(3) 0.004(3) -0.001(3) 0.0004(12)
O2 0.020(2) 0.028(2) 0.039(3) 0.0020(17) 0.0001(17) 0.0006(15)

loop_
_atom_type_symbol
_atom_type_description
_atom_type_scat_dispersion_real
_atom_type_scat_dispersion_imag
_atom_type_scat_source
C C 0.0033 0.0016 'International Tables Vol C Tables 4.2.6.8 and 6.1.1.4'
H H 0.0000 0.0000 'International Tables Vol C Tables 4.2.6.8 and 6.1.1.4'
O O 0.0106 0.0060 'International Tables Vol C Tables 4.2.6.8 and 6.1.1.4'
I I -0.4742 1.8119 'International Tables Vol C Tables 4.2.6.8 and 6.1.1.4'

loop_
_geom_angle_atom_site_label_1
_geom_angle_atom_site_label_2
_geom_angle_atom_site_label_3
_geom_angle
_geom_angle_site_symmetry_1
_geom_angle_site_symmetry_3
_geom_angle_publ_flag
O1 C1 C2 110.7(6) . . ?
O1 C1 H1A 109.5 . . ?
C2 C1 H1A 109.5 . . ?
O1 C1 H1B 109.5 . . ?
C2 C1 H1B 109.5 . . ?
H1A C1 H1B 108.1 . . ?
C3 C2 C7 121.2(6) . . ?
C3 C2 C1 124.0(5) . . ?
C7 C2 C1 114.8(5) . . ?
C2 C3 C4 120.0(6) . . ?
C2 C3 H3 120.0 . . ?
C4 C3 H3 120.0 . . ?
C3 C4 C5 119.6(6) . . ?
C3 C4 H4 120.2 . . ?
C5 C4 H4 120.2 . . ?
C6 C5 C4 120.4(6) . . ?
C6 C5 H5 119.8 . . ?
C4 C5 H5 119.8 . . ?
C5 C6 C7 121.4(6) . . ?
C5 C6 H6 119.3 . . ?
C7 C6 H6 119.3 . . ?
C6 C7 C2 117.4(6) . . ?
C6 C7 C8 126.3(6) . . ?
C2 C7 C8 116.3(5) . . ?
C9 C8 C7 120.5(5) . . ?
C9 C8 I1 122.2(4) . . ?
C7 C8 I1 117.4(4) . . ?
C8 C9 O1 118.3(4) . . ?
C8 C9 C10 130.7(5) . . ?
O1 C9 C10 111.0(4) . . ?
C11 C10 C16 117.1(5) . . ?
C11 C10 C9 123.3(8) . . ?
C16 C10 C9 119.6(7) . . ?
C10 C11 C12 122.5(6) . . ?
C10 C11 H11 118.7 . . ?
C12 C11 H11 118.7 . . ?
C11 C12 C13 119.7(6) . . ?
C11 C12 H12 120.2 . . ?
C13 C12 H12 120.2 . . ?
O2 C13 C15 116.2(5) . . ?
O2 C13 C12 124.4(5) . . ?
C15 C13 C12 119.4(5) . . ?
O2 C14 H14A 109.5 . . ?
O2 C14 H14B 109.5 . . ?
H14A C14 H14B 109.5 . . ?
O2 C14 H14C 109.5 . . ?
H14A C14 H14C 109.5 . . ?
H14B C14 H14C 109.5 . . ?
C16 C15 C13 120.4(5) . . ?
C16 C15 H15 119.8 . . ?
C13 C15 H15 119.8 . . ?
C15 C16 C10 120.9(5) . . ?
C15 C16 H16 119.5 . . ?
C10 C16 H16 119.5 . . ?
C9 O1 C1 113.6(5) . . ?
C13 O2 C14 117.7(5) . . ?

loop_
_geom_bond_atom_site_label_1
_geom_bond_atom_site_label_2
_geom_bond_distance
_geom_bond_site_symmetry_2
_geom_bond_publ_flag
I1 C8 2.093(6) . ?
C1 O1 1.441(8) . ?
C1 C2 1.499(9) . ?
C1 H1A 0.9900 . ?
C1 H1B 0.9900 . ?
C2 C3 1.373(8) . ?
C2 C7 1.406(8) . ?
C3 C4 1.384(9) . ?
C3 H3 0.9500 . ?
C4 C5 1.379(9) . ?
C4 H4 0.9500 . ?
C5 C6 1.371(9) . ?
C5 H5 0.9500 . ?
C6 C7 1.389(8) . ?
C6 H6 0.9500 . ?
C7 C8 1.457(8) . ?
C8 C9 1.354(7) . ?
C9 O1 1.374(6) . ?
C9 C10 1.470(7) . ?
C10 C11 1.372(9) . ?
C10 C16 1.405(10) . ?
C11 C12 1.379(8) . ?
C11 H11 0.9500 . ?
C12 C13 1.377(8) . ?
C12 H12 0.9500 . ?
C13 O2 1.364(6) . ?
C13 C15 1.383(8) . ?
C14 O2 1.421(8) . ?
C14 H14A 0.9800 . ?
C14 H14B 0.9800 . ?
C14 H14C 0.9800 . ?
C15 C16 1.377(8) . ?
C15 H15 0.9500 . ?
C16 H16 0.9500 . ?

loop_
_cod_related_entry_id
_cod_related_entry_database
_cod_related_entry_code
1 ChemSpider 30659134
